data_2104781
loop_
_publ_author_name
'Budzianowski, Armand'
'Derzsi, Mariana'
'Leszczy\'nski, Piotr J.'
'Cyra\'nski, Micha\/l K.'
'Grochala, Wojciech'

_publ_section_title
;
 Structural polymorphism of pyrazinium hydrogen sulfate: extending
 chemistry of the pyrazinium salts with small anions
;
_journal_coeditor_code EB5006
_journal_issue 4
_journal_name_full 'Acta Crystallographica Section B'
_journal_page_first 451
_journal_page_last 457
_journal_paper_doi 10.1107/S0108768110019580
_journal_volume 66
_journal_year 2010
_chemical_formula_moiety 'C4 H5 N2, H O4 S'
_chemical_formula_sum 'C4 H6 N2 O4 S'
_chemical_formula_weight 178.17
_chemical_name_systematic
;
 ?
;
_space_group_IT_number 2
_symmetry_cell_setting triclinic
_symmetry_space_group_name_Hall '-P 1'
_symmetry_space_group_name_H-M 'P -1'
_atom_sites_solution_hydrogens geom
_atom_sites_solution_primary direct
_atom_sites_solution_secondary difmap
_audit_creation_method
;
CrysAlis RED, Oxford Diffraction Ltd.,
Version 1.171.33.41 (release 06-05-2009 CrysAlis171 .NET)
(compiled May  6 2009,17:20:42)
and SHELXL-97
;
_cell_angle_alpha 86.484(12)
_cell_angle_beta 88.111(11)
_cell_angle_gamma 77.487(12)
_cell_formula_units_Z 4
_cell_length_a 5.3552(7)
_cell_length_b 7.4832(10)
_cell_length_c 16.506(2)
_cell_measurement_reflns_used 2099
_cell_measurement_temperature 100(2)
_cell_measurement_theta_max 28.6598
_cell_measurement_theta_min 2.9775
_cell_volume 644.40(15)
_computing_cell_refinement
;
CrysAlis RED, Oxford Diffraction Ltd.,
Version 1.171.33.41 (release 06-05-2009 CrysAlis171 .NET)
(compiled May  6 2009,17:20:42)
;
_computing_data_collection
;
CrysAlis CCD, Oxford Diffraction Ltd.,
Version 1.171.33.41 (release 06-05-2009 CrysAlis171 .NET)
(compiled May  6 2009,17:20:42)
;
_computing_data_reduction
;
CrysAlis RED, Oxford Diffraction Ltd.,
Version 1.171.33.41 (release 06-05-2009 CrysAlis171 .NET)
(compiled May  6 2009,17:20:42)
;
_computing_structure_refinement 'SHELXL-97 (Sheldrick, 1997)'
_computing_structure_solution 'SHELXS-97 (Sheldrick, 1990)'
_diffrn_ambient_temperature 100(2)
_diffrn_detector_area_resol_mean 8.6479
_diffrn_measured_fraction_theta_full 0.997
_diffrn_measured_fraction_theta_max 0.937
_diffrn_measurement_device_type KM4CCD
_diffrn_measurement_method 'omega scans'
_diffrn_radiation_monochromator graphite
_diffrn_radiation_source 'fine-focus sealed tube'
_diffrn_radiation_type MoK\a
_diffrn_radiation_wavelength 0.71073
_diffrn_reflns_av_R_equivalents 0.1086
_diffrn_reflns_av_sigmaI/netI 0.2283
_diffrn_reflns_limit_h_max 6
_diffrn_reflns_limit_h_min -7
_diffrn_reflns_limit_k_max 9
_diffrn_reflns_limit_k_min -9
_diffrn_reflns_limit_l_max 22
_diffrn_reflns_limit_l_min -22
_diffrn_reflns_number 12016
_diffrn_reflns_theta_full 27.50
_diffrn_reflns_theta_max 28.70
_diffrn_reflns_theta_min 2.99
_diffrn_standards_interval_time 0
_diffrn_standards_number 0
_exptl_absorpt_coefficient_mu 0.466
_exptl_absorpt_correction_T_max 0.954
_exptl_absorpt_correction_T_min 0.910
_exptl_absorpt_correction_type multi-scan
_exptl_absorpt_process_details 'CrysAlis RED, Oxford Diffraction Ltd.'
_exptl_crystal_colour Colourless
_exptl_crystal_density_diffrn 1.837
_exptl_crystal_density_method 'not measured'
_exptl_crystal_description Prism
_exptl_crystal_F_000 368
_exptl_crystal_size_max 0.20
_exptl_crystal_size_mid 0.10
_exptl_crystal_size_min 0.10
_refine_diff_density_max 0.367
_refine_diff_density_min -0.446
_refine_ls_extinction_method none
_refine_ls_goodness_of_fit_ref 0.824
_refine_ls_hydrogen_treatment mixed
_refine_ls_matrix_type full
_refine_ls_number_parameters 211
_refine_ls_number_reflns 3124
_refine_ls_number_restraints 0
_refine_ls_restrained_S_all 0.824
_refine_ls_R_factor_all 0.1536
_refine_ls_R_factor_gt 0.0491
_refine_ls_shift/su_max 0.000
_refine_ls_shift/su_mean 0.000
_refine_ls_structure_factor_coef Fsqd
_refine_ls_weighting_details 'calc w=1/[\s^2^(Fo^2^)+(0.0334P)^2^+0.0000P] where P=(Fo^2^+2Fc^2^)/3'
_refine_ls_weighting_scheme calc
_refine_ls_wR_factor_gt 0.0935
_refine_ls_wR_factor_ref 0.1085
_reflns_number_gt 1242
_reflns_number_total 3124
_reflns_threshold_expression >2sigma(I)
_cod_data_source_file eb5006.cif
_cod_data_source_block PHSb-100K
_cod_original_cell_volume 644.38(15)
_cod_original_sg_symbol_Hall -P1
_cod_database_code 2104781
_cod_database_fobs_code 2104781

loop_
_symmetry_equiv_pos_as_xyz
'x, y, z'
'-x, -y, -z'

loop_
_atom_site_type_symbol
_atom_site_label
_atom_site_fract_x
_atom_site_fract_y
_atom_site_fract_z
_atom_site_U_iso_or_equiv
_atom_site_adp_type
_atom_site_calc_flag
_atom_site_refinement_flags
_atom_site_occupancy
_atom_site_disorder_assembly
_atom_site_disorder_group
S S11 0.0458(2) 0.23348(17) 0.64386(7) 0.0209(3) Uani d . 1 . .
O O11 0.3323(5) 0.2577(4) 0.63754(18) 0.0238(8) Uani d . 1 . .
H H11 0.404(8) 0.243(5) 0.584(3) 0.029 Uiso d . 1 . .
O O12 0.0226(6) 0.0994(4) 0.58689(18) 0.0255(8) Uani d . 1 . .
O O13 -0.1161(6) 0.4132(4) 0.62680(19) 0.0331(9) Uani d . 1 . .
O O14 0.0270(6) 0.1655(4) 0.72778(17) 0.0296(8) Uani d . 1 . .
S S21 0.9535(2) 0.22672(17) 0.13654(7) 0.0206(3) Uani d . 1 . .
H H21 0.869(8) 0.374(6) 0.027(2) 0.025 Uiso d . 1 . .
O O21 0.9252(6) 0.3966(4) 0.07399(18) 0.0224(8) Uani d . 1 . .
O O22 1.1014(5) 0.0712(4) 0.09721(18) 0.0240(8) Uani d . 1 . .
O O23 1.0736(5) 0.2853(4) 0.20453(17) 0.0232(8) Uani d . 1 . .
O O24 0.6914(5) 0.2046(4) 0.15722(17) 0.0213(8) Uani d . 1 . .
N N11 0.4781(7) 0.2481(5) 0.4772(2) 0.0202(9) Uani d . 1 . .
C C12 0.6576(8) 0.3229(6) 0.4411(3) 0.0228(12) Uani d . 1 . .
H H12 0.7546 0.3838 0.4729 0.027 Uiso calc R 1 . .
C C13 0.7089(8) 0.3154(6) 0.3587(3) 0.0212(11) Uani d . 1 . .
H H13 0.8389 0.3699 0.3339 0.025 Uiso calc R 1 . .
N N14 0.5713(7) 0.2297(5) 0.3148(2) 0.0205(9) Uani d . 1 . .
H H14 0.615(7) 0.235(6) 0.261(2) 0.025 Uiso d . 1 . .
C C15 0.3892(8) 0.1534(6) 0.3487(3) 0.0190(11) Uani d . 1 . .
H H15 0.2920 0.0931 0.3167 0.023 Uiso calc R 1 . .
C C16 0.3434(8) 0.1628(6) 0.4307(3) 0.0204(11) Uani d . 1 . .
H H16 0.2135 0.1079 0.4553 0.025 Uiso calc R 1 . .
N N21 0.6452(6) 0.3303(5) 0.9478(2) 0.0196(9) Uani d . 1 . .
C C22 0.6661(8) 0.3724(6) 0.8689(3) 0.0204(11) Uani d . 1 . .
H H22 0.7872 0.4426 0.8506 0.024 Uiso calc R 1 . .
C C23 0.5179(8) 0.3176(6) 0.8129(3) 0.0207(11) Uani d . 1 . .
H H23 0.5363 0.3474 0.7566 0.025 Uiso calc R 1 . .
N N24 0.3476(7) 0.2211(5) 0.8403(2) 0.0213(10) Uani d . 1 . .
H H24 0.241(8) 0.199(6) 0.811(3) 0.026 Uiso d . 1 . .
C C25 0.3169(8) 0.1786(6) 0.9186(3) 0.0205(11) Uani d . 1 . .
H H25 0.1922 0.1115 0.9369 0.025 Uiso calc R 1 . .
C C26 0.4702(8) 0.2343(6) 0.9727(3) 0.0184(11) Uani d . 1 . .
H H26 0.4517 0.2040 1.0290 0.022 Uiso calc R 1 . .

loop_
_atom_site_aniso_label
_atom_site_aniso_U_11
_atom_site_aniso_U_22
_atom_site_aniso_U_33
_atom_site_aniso_U_12
_atom_site_aniso_U_13
_atom_site_aniso_U_23
S11 0.0174(7) 0.0240(8) 0.0222(8) -0.0051(6) -0.0054(5) -0.0025(6)
O11 0.0170(17) 0.035(2) 0.0220(19) -0.0085(15) -0.0013(14) -0.0073(16)
O12 0.0281(19) 0.027(2) 0.0251(19) -0.0106(15) -0.0043(15) -0.0103(15)
O13 0.028(2) 0.018(2) 0.051(2) 0.0020(15) -0.0171(17) -0.0034(16)
O14 0.0255(19) 0.050(2) 0.0167(18) -0.0154(16) -0.0061(14) -0.0003(16)
S21 0.0179(7) 0.0262(8) 0.0189(7) -0.0068(6) -0.0047(5) -0.0014(6)
O21 0.0266(18) 0.025(2) 0.0182(18) -0.0119(15) -0.0085(14) 0.0012(15)
O22 0.0189(17) 0.026(2) 0.0273(19) -0.0039(15) 0.0001(14) -0.0079(15)
O23 0.0234(18) 0.032(2) 0.0170(18) -0.0109(15) -0.0102(14) -0.0048(14)
O24 0.0159(17) 0.030(2) 0.0203(18) -0.0081(14) -0.0026(13) -0.0049(15)
N11 0.019(2) 0.022(2) 0.019(2) -0.0035(18) -0.0054(17) -0.0030(18)
C12 0.023(3) 0.021(3) 0.024(3) -0.004(2) -0.002(2) -0.004(2)
C13 0.016(3) 0.019(3) 0.030(3) -0.007(2) -0.005(2) 0.003(2)
N14 0.022(2) 0.023(2) 0.016(2) -0.0015(18) -0.0056(18) -0.0009(19)
C15 0.018(3) 0.025(3) 0.016(3) -0.007(2) -0.007(2) -0.001(2)
C16 0.018(3) 0.017(3) 0.025(3) 0.001(2) -0.007(2) -0.001(2)
N21 0.018(2) 0.021(2) 0.020(2) -0.0035(17) -0.0007(16) -0.0036(18)
C22 0.017(3) 0.018(3) 0.027(3) -0.008(2) -0.005(2) 0.002(2)
C23 0.019(3) 0.023(3) 0.019(3) -0.002(2) 0.000(2) -0.002(2)
N24 0.015(2) 0.026(3) 0.024(3) -0.0054(19) -0.0110(17) -0.003(2)
C25 0.015(2) 0.017(3) 0.029(3) -0.001(2) -0.006(2) 0.001(2)
C26 0.023(3) 0.017(3) 0.016(3) -0.005(2) -0.002(2) 0.001(2)

loop_
_atom_type_symbol
_atom_type_description
_atom_type_scat_dispersion_real
_atom_type_scat_dispersion_imag
_atom_type_scat_source
C C 0.0033 0.0016 'International Tables Vol C Tables 4.2.6.8 and 6.1.1.4'
H H 0.0000 0.0000 'International Tables Vol C Tables 4.2.6.8 and 6.1.1.4'
N N 0.0061 0.0033 'International Tables Vol C Tables 4.2.6.8 and 6.1.1.4'
O O 0.0106 0.0060 'International Tables Vol C Tables 4.2.6.8 and 6.1.1.4'
S S 0.1246 0.1234 'International Tables Vol C Tables 4.2.6.8 and 6.1.1.4'

loop_
_geom_angle_atom_site_label_1
_geom_angle_atom_site_label_2
_geom_angle_atom_site_label_3
_geom_angle_site_symmetry_1
_geom_angle_site_symmetry_3
_geom_angle
_geom_angle_publ_flag
O12 S11 O13 . . 114.17(19) ?
O12 S11 O14 . . 112.5(2) ?
O13 S11 O14 . . 113.35(19) ?
O12 S11 O11 . . 106.88(18) ?
O13 S11 O11 . . 106.89(18) ?
O14 S11 O11 . . 101.91(17) ?
S11 O11 H11 . . 113(2) ?
O22 S21 O23 . . 115.61(18) ?
O22 S21 O24 . . 112.00(18) ?
O23 S21 O24 . . 111.87(18) ?
O22 S21 O21 . . 107.36(18) ?
O23 S21 O21 . . 102.80(17) ?
O24 S21 O21 . . 106.23(18) ?
S21 O21 H21 . . 112(3) ?
C12 N11 C16 . . 117.7(4) ?
N11 C12 C13 . . 122.2(4) ?
N11 C12 H12 . . 118.9 ?
C13 C12 H12 . . 118.9 ?
N14 C13 C12 . . 118.3(4) ?
N14 C13 H13 . . 120.9 ?
C12 C13 H13 . . 120.9 ?
C15 N14 C13 . . 121.4(4) ?
C15 N14 H14 . . 126(3) ?
C13 N14 H14 . . 112(3) ?
N14 C15 C16 . . 118.9(4) ?
N14 C15 H15 . . 120.6 ?
C16 C15 H15 . . 120.6 ?
N11 C16 C15 . . 121.6(4) ?
N11 C16 H16 . . 119.2 ?
C15 C16 H16 . . 119.2 ?
C22 N21 C26 . . 118.2(4) ?
N21 C22 C23 . . 122.0(4) ?
N21 C22 H22 . . 119.0 ?
C23 C22 H22 . . 119.0 ?
N24 C23 C22 . . 117.8(4) ?
N24 C23 H23 . . 121.1 ?
C22 C23 H23 . . 121.1 ?
C25 N24 C23 . . 122.3(4) ?
C25 N24 H24 . . 115(3) ?
C23 N24 H24 . . 122(3) ?
N24 C25 C26 . . 118.2(4) ?
N24 C25 H25 . . 120.9 ?
C26 C25 H25 . . 120.9 ?
N21 C26 C25 . . 121.4(4) ?
N21 C26 H26 . . 119.3 ?
C25 C26 H26 . . 119.3 ?

loop_
_geom_bond_atom_site_label_1
_geom_bond_atom_site_label_2
_geom_bond_site_symmetry_2
_geom_bond_distance
_geom_bond_publ_flag
S11 O12 . 1.444(3) ?
S11 O13 . 1.451(3) ?
S11 O14 . 1.454(3) ?
S11 O11 . 1.582(3) ?
O11 H11 . 0.96(4) ?
S21 O22 . 1.436(3) ?
S21 O23 . 1.447(3) ?
S21 O24 . 1.475(3) ?
S21 O21 . 1.572(3) ?
O21 H21 . 0.89(4) ?
N11 C12 . 1.322(5) ?
N11 C16 . 1.346(5) ?
C12 C13 . 1.381(6) ?
C12 H12 . 0.9500 ?
C13 N14 . 1.332(5) ?
C13 H13 . 0.9500 ?
N14 C15 . 1.326(6) ?
N14 H14 . 0.92(4) ?
C15 C16 . 1.371(6) ?
C15 H15 . 0.9500 ?
C16 H16 . 0.9500 ?
N21 C22 . 1.329(5) ?
N21 C26 . 1.339(5) ?
C22 C23 . 1.374(6) ?
C22 H22 . 0.9500 ?
C23 N24 . 1.332(6) ?
C23 H23 . 0.9500 ?
N24 C25 . 1.326(6) ?
N24 H24 . 0.81(4) ?
C25 C26 . 1.374(5) ?
C25 H25 . 0.9500 ?
C26 H26 . 0.9500 ?

loop_
_geom_torsion_atom_site_label_1
_geom_torsion_atom_site_label_2
_geom_torsion_atom_site_label_3
_geom_torsion_atom_site_label_4
_geom_torsion_site_symmetry_1
_geom_torsion_site_symmetry_2
_geom_torsion_site_symmetry_3
_geom_torsion_site_symmetry_4
_geom_torsion
_geom_torsion_publ_flag
C16 N11 C12 C13 . . . . -0.1(6) ?
N11 C12 C13 N14 . . . . 0.1(6) ?
C12 C13 N14 C15 . . . . 0.1(6) ?
C13 N14 C15 C16 . . . . -0.2(6) ?
C12 N11 C16 C15 . . . . -0.1(6) ?
N14 C15 C16 N11 . . . . 0.2(6) ?
C26 N21 C22 C23 . . . . -1.2(6) ?
N21 C22 C23 N24 . . . . 0.7(7) ?
C22 C23 N24 C25 . . . . 0.5(7) ?
C23 N24 C25 C26 . . . . -1.1(7) ?
C22 N21 C26 C25 . . . . 0.6(6) ?
N24 C25 C26 N21 . . . . 0.6(7) ?
